data_2225397
loop_
_publ_author_name
'Zhang, Feng'
'Zhong, Jialiang'
'Han, Bei'
'Yin, Dali'
'Huang, Haihong'

_publ_section_title
(2<i>R</i>,3<i>S</i>)-2-Benzyl-3-(2,3,4,6-tetra-<i>O</i>-acetyl-\b-<small>D</small>-glucopyranosyloxy)butanolide
_journal_coeditor_code VM2019
_journal_issue 3
_journal_name_full 'Acta Crystallographica Section E'
_journal_page_first o704
_journal_paper_doi 10.1107/S1600536810006628
_journal_volume 66
_journal_year 2010
_chemical_formula_iupac 'C25 H30 O12'
_chemical_formula_moiety 'C25 H30 O12'
_chemical_formula_sum 'C25 H30 O12'
_chemical_formula_weight 522.49
_chemical_name_systematic
;
(2<i>R</i>,3<i>S</i>)-2-Benzyl-3-(2,3,4,6-tetra-<i>O</i>-acetyl-\b-D-
glucopyranosyloxy)butanolide
;
_space_group_IT_number 19
_symmetry_cell_setting orthorhombic
_symmetry_space_group_name_Hall 'P 2ac 2ab'
_symmetry_space_group_name_H-M 'P 21 21 21'
_atom_sites_solution_hydrogens geom
_atom_sites_solution_primary direct
_atom_sites_solution_secondary difmap
_audit_creation_method SHELXL-97
_cell_angle_alpha 90.00
_cell_angle_beta 90.00
_cell_angle_gamma 90.00
_cell_formula_units_Z 4
_cell_length_a 10.6142(2)
_cell_length_b 11.0984(2)
_cell_length_c 22.9714(3)
_cell_measurement_reflns_used 5304
_cell_measurement_temperature 153(2)
_cell_measurement_theta_max 65.65
_cell_measurement_theta_min 3.98
_cell_volume 2706.05(8)
_computing_cell_refinement 'SCALEPACK (Otwinowski & Minor, 1997)'
_computing_data_collection 'DENZO (Otwinowski & Minor, 1997)'
_computing_data_reduction 'SCALEPACK (Otwinowski & Minor, 1997)'
_computing_molecular_graphics
;
ORTEPII (Johnson, 1976) and PLATON (Spek, 2009)
;
_computing_publication_material 'SHELXL97 (Sheldrick, 2008)'
_computing_structure_refinement 'SHELXL97 (Sheldrick, 2008)'
_computing_structure_solution 'SHELXS97 (Sheldrick, 2008)'
_diffrn_ambient_temperature 153(2)
_diffrn_detector_area_resol_mean 0
_diffrn_measured_fraction_theta_full 0.961
_diffrn_measured_fraction_theta_max 0.961
_diffrn_measurement_device_type 'mac dip 2030b'
_diffrn_measurement_method '\w scans'
_diffrn_radiation_monochromator graphite
_diffrn_radiation_source 'rotating anode'
_diffrn_radiation_type CuK\a
_diffrn_radiation_wavelength 1.54178
_diffrn_reflns_av_R_equivalents 0.0163
_diffrn_reflns_av_sigmaI/netI 0.0232
_diffrn_reflns_limit_h_max 9
_diffrn_reflns_limit_h_min -12
_diffrn_reflns_limit_k_max 12
_diffrn_reflns_limit_k_min -12
_diffrn_reflns_limit_l_max 26
_diffrn_reflns_limit_l_min -26
_diffrn_reflns_number 7246
_diffrn_reflns_theta_full 66.00
_diffrn_reflns_theta_max 66.00
_diffrn_reflns_theta_min 4.42
_diffrn_standards_decay_% 0
_diffrn_standards_interval_count 0
_diffrn_standards_interval_time 0
_diffrn_standards_number 0
_exptl_absorpt_coefficient_mu 0.874
_exptl_absorpt_correction_T_max 0.9177
_exptl_absorpt_correction_T_min 0.8800
_exptl_absorpt_correction_type multi-scan
_exptl_absorpt_process_details '(SADABS; Sheldrick, 2003)'
_exptl_crystal_colour white
_exptl_crystal_density_diffrn 1.282
_exptl_crystal_density_method 'not measured'
_exptl_crystal_description block
_exptl_crystal_F_000 1104
_exptl_crystal_size_max 0.15
_exptl_crystal_size_mid 0.15
_exptl_crystal_size_min 0.10
_refine_diff_density_max 0.337
_refine_diff_density_min -0.218
_refine_ls_abs_structure_details 'Flack (1983), 1417 Friedel pairs'
_refine_ls_abs_structure_Flack 0.05(17)
_refine_ls_extinction_method none
_refine_ls_goodness_of_fit_ref 1.066
_refine_ls_hydrogen_treatment constr
_refine_ls_matrix_type full
_refine_ls_number_parameters 334
_refine_ls_number_reflns 4102
_refine_ls_number_restraints 0
_refine_ls_restrained_S_all 1.066
_refine_ls_R_factor_all 0.0367
_refine_ls_R_factor_gt 0.0361
_refine_ls_shift/su_max 0.000
_refine_ls_shift/su_mean 0.000
_refine_ls_structure_factor_coef Fsqd
_refine_ls_weighting_details 'calc w=1/[\s^2^(Fo^2^)+(0.0654P)^2^+0.5803P] where P=(Fo^2^+2Fc^2^)/3'
_refine_ls_weighting_scheme calc
_refine_ls_wR_factor_gt 0.1016
_refine_ls_wR_factor_ref 0.1023
_reflns_number_gt 4015
_reflns_number_total 4102
_reflns_threshold_expression I>2sigma(I)
_cod_data_source_file vm2019.cif
_cod_data_source_block I
_cod_database_code 2225397
_cod_database_fobs_code 2225397

loop_
_symmetry_equiv_pos_as_xyz
'x, y, z'
'-x+1/2, -y, z+1/2'
'-x, y+1/2, -z+1/2'
'x+1/2, -y+1/2, -z'

loop_
_atom_site_type_symbol
_atom_site_label
_atom_site_fract_x
_atom_site_fract_y
_atom_site_fract_z
_atom_site_U_iso_or_equiv
_atom_site_adp_type
_atom_site_calc_flag
_atom_site_refinement_flags
_atom_site_occupancy
_atom_site_disorder_assembly
_atom_site_disorder_group
O O1 0.47650(16) 0.31851(14) 0.32119(7) 0.0442(4) Uani d . 1 . .
O O2 0.58032(14) 0.48590(14) 0.29725(6) 0.0403(3) Uani d . 1 . .
O O3 0.49559(12) 0.47669(12) 0.17568(6) 0.0311(3) Uani d . 1 . .
O O4 0.44988(12) 0.58270(12) 0.09414(6) 0.0300(3) Uani d . 1 . .
O O5 0.73101(12) 0.40529(12) 0.12561(6) 0.0319(3) Uani d . 1 . .
O O6 0.71425(13) 0.39829(13) 0.00188(6) 0.0351(3) Uani d . 1 . .
O O7 0.61363(13) 0.62268(12) -0.04400(6) 0.0325(3) Uani d . 1 . .
O O8 0.29897(12) 0.61966(13) -0.00230(6) 0.0353(3) Uani d . 1 . .
O O9 0.64011(15) 0.22826(13) 0.14807(7) 0.0427(4) Uani d . 1 . .
O O10 0.89389(19) 0.49770(18) -0.01722(12) 0.0784(7) Uani d . 1 . .
O O11 0.5236(2) 0.4937(2) -0.10623(7) 0.0675(6) Uani d . 1 . .
O O12 0.2865(2) 0.7043(2) -0.09013(8) 0.0739(7) Uani d . 1 . .
C C1 0.4778(2) 0.41371(19) 0.29662(9) 0.0341(4) Uani d . 1 . .
C C2 0.37455(19) 0.47400(18) 0.26180(8) 0.0306(4) Uani d . 1 . .
H H2A 0.3281 0.5283 0.2891 0.037 Uiso calc R 1 . .
C C3 0.45018(18) 0.55428(17) 0.22133(8) 0.0297(4) Uani d . 1 . .
H H3A 0.4010 0.6247 0.2064 0.036 Uiso calc R 1 . .
C C4 0.5581(2) 0.59050(19) 0.26080(9) 0.0351(4) Uani d . 1 . .
H H4A 0.6341 0.6103 0.2377 0.042 Uiso calc R 1 . .
H H4B 0.5350 0.6613 0.2847 0.042 Uiso calc R 1 . .
C C5 0.2771(2) 0.38840(18) 0.23518(9) 0.0346(4) Uani d . 1 . .
H H5A 0.3174 0.3409 0.2038 0.042 Uiso calc R 1 . .
H H5B 0.2477 0.3314 0.2654 0.042 Uiso calc R 1 . .
C C6 0.16563(19) 0.45524(18) 0.21066(10) 0.0354(4) Uani d . 1 . .
C C7 0.0715(2) 0.4974(2) 0.24720(10) 0.0421(5) Uani d . 1 . .
H H7A 0.0756 0.4808 0.2877 0.050 Uiso calc R 1 . .
C C8 -0.0285(2) 0.5636(2) 0.22519(15) 0.0569(7) Uani d . 1 . .
H H8A -0.0916 0.5928 0.2509 0.068 Uiso calc R 1 . .
C C9 -0.0377(3) 0.5875(2) 0.16642(15) 0.0616(8) Uani d . 1 . .
H H9A -0.1064 0.6328 0.1515 0.074 Uiso calc R 1 . .
C C10 0.0552(3) 0.5443(3) 0.12938(13) 0.0606(8) Uani d . 1 . .
H H10A 0.0493 0.5591 0.0887 0.073 Uiso calc R 1 . .
C C11 0.1569(2) 0.4795(2) 0.15118(10) 0.0456(5) Uani d . 1 . .
H H11A 0.2207 0.4516 0.1255 0.055 Uiso calc R 1 . .
C C1' 0.54911(18) 0.53583(18) 0.12866(8) 0.0294(4) Uani d . 1 . .
H H1'A 0.6062 0.6018 0.1421 0.035 Uiso calc R 1 . .
C C2' 0.62123(18) 0.44333(18) 0.09365(8) 0.0283(4) Uani d . 1 . .
H H2'A 0.5661 0.3723 0.0854 0.034 Uiso calc R 1 . .
C C3' 0.66843(17) 0.49655(17) 0.03700(8) 0.0281(4) Uani d . 1 . .
H H3'A 0.7380 0.5551 0.0448 0.034 Uiso calc R 1 . .
C C4' 0.56170(18) 0.55880(17) 0.00501(8) 0.0288(4) Uani d . 1 . .
H H4'A 0.4997 0.4974 -0.0089 0.035 Uiso calc R 1 . .
C C5' 0.49602(18) 0.64833(18) 0.04534(8) 0.0299(4) Uani d . 1 . .
H H5'A 0.5582 0.7100 0.0589 0.036 Uiso calc R 1 . .
C C6' 0.38565(19) 0.71066(19) 0.01696(9) 0.0359(5) Uani d . 1 . .
H H6'A 0.3439 0.7650 0.0452 0.043 Uiso calc R 1 . .
H H6'B 0.4148 0.7593 -0.0166 0.043 Uiso calc R 1 . .
C C7' 0.7291(2) 0.29459(19) 0.15016(9) 0.0351(4) Uani d . 1 . .
C C8' 0.8527(3) 0.2666(2) 0.17810(13) 0.0547(6) Uani d . 1 . .
H H8'A 0.8493 0.1860 0.1955 0.082 Uiso calc R 1 . .
H H8'B 0.8703 0.3262 0.2085 0.082 Uiso calc R 1 . .
H H8'C 0.9195 0.2692 0.1487 0.082 Uiso calc R 1 . .
C C9' 0.8281(2) 0.4122(2) -0.02386(12) 0.0516(6) Uani d . 1 . .
C C10' 0.8550(4) 0.3043(3) -0.06145(19) 0.0899(12) Uani d . 1 . .
H H10B 0.9370 0.3143 -0.0804 0.135 Uiso calc R 1 . .
H H10C 0.7892 0.2967 -0.0912 0.135 Uiso calc R 1 . .
H H10D 0.8562 0.2315 -0.0373 0.135 Uiso calc R 1 . .
C C11' 0.5904(2) 0.5778(2) -0.09765(9) 0.0385(5) Uani d . 1 . .
C C12' 0.6610(2) 0.6479(2) -0.14304(10) 0.0464(5) Uani d . 1 . .
H H12A 0.6431 0.6142 -0.1816 0.070 Uiso calc R 1 . .
H H12B 0.7516 0.6428 -0.1353 0.070 Uiso calc R 1 . .
H H12C 0.6343 0.7324 -0.1419 0.070 Uiso calc R 1 . .
C C13' 0.26186(19) 0.6221(2) -0.05781(9) 0.0403(5) Uani d . 1 . .
C C14' 0.1842(2) 0.5152(3) -0.07186(11) 0.0526(6) Uani d . 1 . .
H H14A 0.1585 0.5186 -0.1128 0.079 Uiso calc R 1 . .
H H14B 0.1091 0.5144 -0.0470 0.079 Uiso calc R 1 . .
H H14C 0.2334 0.4419 -0.0650 0.079 Uiso calc R 1 . .

loop_
_atom_site_aniso_label
_atom_site_aniso_U_11
_atom_site_aniso_U_22
_atom_site_aniso_U_33
_atom_site_aniso_U_12
_atom_site_aniso_U_13
_atom_site_aniso_U_23
O1 0.0555(9) 0.0361(8) 0.0410(8) 0.0107(7) -0.0020(7) 0.0053(7)
O2 0.0368(8) 0.0424(9) 0.0418(7) 0.0029(7) -0.0093(6) -0.0006(7)
O3 0.0359(7) 0.0277(7) 0.0297(6) -0.0020(5) 0.0038(5) -0.0030(6)
O4 0.0273(7) 0.0310(7) 0.0318(6) 0.0005(6) 0.0018(5) -0.0016(6)
O5 0.0276(7) 0.0281(7) 0.0401(7) -0.0025(6) -0.0058(6) 0.0042(6)
O6 0.0340(7) 0.0320(7) 0.0393(7) 0.0047(6) 0.0059(6) -0.0049(6)
O7 0.0321(7) 0.0342(7) 0.0313(6) -0.0013(6) 0.0026(6) 0.0017(6)
O8 0.0294(7) 0.0396(8) 0.0369(7) -0.0006(6) -0.0016(6) 0.0059(6)
O9 0.0455(9) 0.0308(8) 0.0518(8) -0.0081(7) -0.0055(7) 0.0073(7)
O10 0.0542(11) 0.0501(12) 0.1310(19) -0.0041(10) 0.0518(12) -0.0067(12)
O11 0.0873(14) 0.0811(15) 0.0342(8) -0.0362(13) -0.0059(8) -0.0060(9)
O12 0.0730(13) 0.0984(17) 0.0504(10) -0.0315(12) -0.0147(9) 0.0310(11)
C1 0.0384(11) 0.0333(11) 0.0305(9) 0.0050(9) 0.0005(8) -0.0050(9)
C2 0.0327(10) 0.0287(10) 0.0303(9) 0.0043(8) 0.0020(8) -0.0028(8)
C3 0.0300(10) 0.0271(10) 0.0320(9) 0.0022(8) -0.0005(8) -0.0042(8)
C4 0.0331(10) 0.0339(11) 0.0383(10) -0.0011(8) -0.0029(8) -0.0039(9)
C5 0.0345(10) 0.0280(10) 0.0413(10) -0.0006(9) 0.0030(9) -0.0007(9)
C6 0.0317(10) 0.0280(10) 0.0464(11) -0.0061(8) -0.0026(9) -0.0024(9)
C7 0.0312(10) 0.0416(12) 0.0534(12) -0.0050(9) -0.0025(9) -0.0091(11)
C8 0.0311(12) 0.0459(14) 0.094(2) -0.0005(10) -0.0113(12) -0.0126(14)
C9 0.0429(14) 0.0391(13) 0.103(2) -0.0070(11) -0.0301(15) 0.0106(15)
C10 0.0598(17) 0.0572(16) 0.0650(16) -0.0182(14) -0.0268(14) 0.0211(14)
C11 0.0473(12) 0.0424(13) 0.0471(12) -0.0111(11) -0.0049(10) 0.0031(10)
C1' 0.0280(9) 0.0284(10) 0.0317(9) -0.0053(8) -0.0001(8) -0.0017(8)
C2' 0.0234(9) 0.0271(10) 0.0342(9) -0.0028(7) -0.0031(8) 0.0009(8)
C3' 0.0251(9) 0.0255(9) 0.0337(9) -0.0003(7) 0.0034(7) -0.0034(8)
C4' 0.0273(9) 0.0280(10) 0.0310(9) -0.0028(7) 0.0018(8) -0.0006(8)
C5' 0.0277(10) 0.0282(10) 0.0338(9) -0.0011(7) 0.0027(8) -0.0001(8)
C6' 0.0309(10) 0.0329(11) 0.0439(11) 0.0045(9) 0.0021(9) 0.0018(9)
C7' 0.0404(11) 0.0284(10) 0.0366(10) 0.0008(9) -0.0039(9) 0.0014(8)
C8' 0.0558(15) 0.0383(13) 0.0701(15) -0.0020(11) -0.0260(13) 0.0120(12)
C9' 0.0476(13) 0.0386(13) 0.0686(15) 0.0099(11) 0.0254(12) 0.0046(12)
C10' 0.087(2) 0.0606(18) 0.122(3) 0.0138(17) 0.060(2) -0.014(2)
C11' 0.0371(12) 0.0449(13) 0.0335(10) 0.0044(10) -0.0032(9) -0.0009(9)
C12' 0.0471(13) 0.0555(14) 0.0365(10) 0.0082(11) 0.0073(10) 0.0059(10)
C13' 0.0272(10) 0.0571(14) 0.0367(10) 0.0039(9) -0.0007(9) 0.0101(10)
C14' 0.0434(13) 0.0680(17) 0.0464(12) -0.0034(12) -0.0112(10) 0.0012(12)

loop_
_atom_type_symbol
_atom_type_description
_atom_type_scat_dispersion_real
_atom_type_scat_dispersion_imag
_atom_type_scat_source
C C 0.0181 0.0091 'International Tables Vol C Tables 4.2.6.8 and 6.1.1.4'
H H 0.0000 0.0000 'International Tables Vol C Tables 4.2.6.8 and 6.1.1.4'
O O 0.0492 0.0322 'International Tables Vol C Tables 4.2.6.8 and 6.1.1.4'

loop_
_geom_angle_atom_site_label_1
_geom_angle_atom_site_label_2
_geom_angle_atom_site_label_3
_geom_angle_site_symmetry_1
_geom_angle_site_symmetry_3
_geom_angle
_geom_angle_publ_flag
C1 O2 C4 . . 109.73(15) ?
C1' O3 C3 . . 114.93(15) ?
C1' O4 C5' . . 111.88(14) ?
C7' O5 C2' . . 117.84(15) ?
C9' O6 C3' . . 117.33(17) ?
C11' O7 C4' . . 117.49(16) ?
C13' O8 C6' . . 117.98(17) ?
O1 C1 O2 . . 121.81(19) yes
O1 C1 C2 . . 129.1(2) ?
O2 C1 C2 . . 109.08(17) ?
C1 C2 C3 . . 101.56(16) ?
C1 C2 C5 . . 115.21(17) yes
C3 C2 C5 . . 118.49(16) ?
C1 C2 H2A . . 106.9 ?
C3 C2 H2A . . 106.9 ?
C5 C2 H2A . . 106.9 ?
O3 C3 C4 . . 109.95(16) yes
O3 C3 C2 . . 105.78(15) ?
C4 C3 C2 . . 100.91(16) ?
O3 C3 H3A . . 113.1 ?
C4 C3 H3A . . 113.1 ?
C2 C3 H3A . . 113.1 ?
O2 C4 C3 . . 104.82(16) ?
O2 C4 H4A . . 110.8 ?
C3 C4 H4A . . 110.8 ?
O2 C4 H4B . . 110.8 ?
C3 C4 H4B . . 110.8 ?
H4A C4 H4B . . 108.9 ?
C6 C5 C2 . . 111.99(16) ?
C6 C5 H5A . . 109.2 ?
C2 C5 H5A . . 109.2 ?
C6 C5 H5B . . 109.2 ?
C2 C5 H5B . . 109.2 ?
H5A C5 H5B . . 107.9 ?
C7 C6 C11 . . 118.7(2) ?
C7 C6 C5 . . 120.4(2) yes
C11 C6 C5 . . 120.9(2) ?
C8 C7 C6 . . 120.6(2) ?
C8 C7 H7A . . 119.7 ?
C6 C7 H7A . . 119.7 ?
C9 C8 C7 . . 120.9(3) yes
C9 C8 H8A . . 119.6 ?
C7 C8 H8A . . 119.6 ?
C8 C9 C10 . . 118.9(2) ?
C8 C9 H9A . . 120.5 ?
C10 C9 H9A . . 120.5 ?
C9 C10 C11 . . 120.6(3) yes
C9 C10 H10A . . 119.7 ?
C11 C10 H10A . . 119.7 ?
C10 C11 C6 . . 120.3(3) ?
C10 C11 H11A . . 119.9 ?
C6 C11 H11A . . 119.9 ?
O3 C1' O4 . . 107.78(15) yes
O3 C1' C2' . . 107.49(16) ?
O4 C1' C2' . . 109.14(14) yes
O3 C1' H1'A . . 110.8 ?
O4 C1' H1'A . . 110.8 ?
C2' C1' H1'A . . 110.8 ?
O5 C2' C1' . . 109.72(15) ?
O5 C2' C3' . . 106.54(15) ?
C1' C2' C3' . . 111.08(16) ?
O5 C2' H2'A . . 109.8 ?
C1' C2' H2'A . . 109.8 ?
C3' C2' H2'A . . 109.8 ?
O6 C3' C2' . . 107.32(15) ?
O6 C3' C4' . . 108.99(15) ?
C2' C3' C4' . . 110.30(15) ?
O6 C3' H3'A . . 110.1 ?
C2' C3' H3'A . . 110.1 ?
C4' C3' H3'A . . 110.1 ?
O7 C4' C3' . . 108.49(15) ?
O7 C4' C5' . . 109.19(15) ?
C3' C4' C5' . . 110.08(15) yes
O7 C4' H4'A . . 109.7 ?
C3' C4' H4'A . . 109.7 ?
C5' C4' H4'A . . 109.7 ?
O4 C5' C6' . . 107.93(16) ?
O4 C5' C4' . . 107.57(15) ?
C6' C5' C4' . . 112.99(16) ?
O4 C5' H5'A . . 109.4 ?
C6' C5' H5'A . . 109.4 ?
C4' C5' H5'A . . 109.4 ?
O8 C6' C5' . . 107.95(16) ?
O8 C6' H6'A . . 110.1 ?
C5' C6' H6'A . . 110.1 ?
O8 C6' H6'B . . 110.1 ?
C5' C6' H6'B . . 110.1 ?
H6'A C6' H6'B . . 108.4 ?
O9 C7' O5 . . 123.58(19) ?
O9 C7' C8' . . 125.6(2) ?
O5 C7' C8' . . 110.83(18) ?
C7' C8' H8'A . . 109.5 ?
C7' C8' H8'B . . 109.5 ?
H8'A C8' H8'B . . 109.5 ?
C7' C8' H8'C . . 109.5 ?
H8'A C8' H8'C . . 109.5 ?
H8'B C8' H8'C . . 109.5 ?
O10 C9' O6 . . 124.0(2) ?
O10 C9' C10' . . 126.8(2) ?
O6 C9' C10' . . 109.2(2) ?
C9' C10' H10B . . 109.5 ?
C9' C10' H10C . . 109.5 ?
H10B C10' H10C . . 109.5 ?
C9' C10' H10D . . 109.5 ?
H10B C10' H10D . . 109.5 ?
H10C C10' H10D . . 109.5 ?
O11 C11' O7 . . 123.3(2) ?
O11 C11' C12' . . 126.1(2) ?
O7 C11' C12' . . 110.57(19) ?
C11' C12' H12A . . 109.5 ?
C11' C12' H12B . . 109.5 ?
H12A C12' H12B . . 109.5 ?
C11' C12' H12C . . 109.5 ?
H12A C12' H12C . . 109.5 ?
H12B C12' H12C . . 109.5 ?
O12 C13' O8 . . 122.7(2) ?
O12 C13' C14' . . 126.4(2) ?
O8 C13' C14' . . 110.89(19) ?
C13' C14' H14A . . 109.5 ?
C13' C14' H14B . . 109.5 ?
H14A C14' H14B . . 109.5 ?
C13' C14' H14C . . 109.5 ?
H14A C14' H14C . . 109.5 ?
H14B C14' H14C . . 109.5 ?

loop_
_geom_bond_atom_site_label_1
_geom_bond_atom_site_label_2
_geom_bond_site_symmetry_2
_geom_bond_distance
_geom_bond_publ_flag
O1 C1 . 1.198(3) yes
O2 C1 . 1.351(3) yes
O2 C4 . 1.451(3) yes
O3 C1' . 1.386(2) ?
O3 C3 . 1.440(2) ?
O4 C1' . 1.417(2) yes
O4 C5' . 1.424(2) yes
O5 C7' . 1.352(3) ?
O5 C2' . 1.440(2) ?
O6 C9' . 1.355(3) ?
O6 C3' . 1.441(2) ?
O7 C11' . 1.352(2) ?
O7 C4' . 1.440(2) ?
O8 C13' . 1.335(3) ?
O8 C6' . 1.436(3) ?
O9 C7' . 1.199(3) ?
O10 C9' . 1.188(3) ?
O11 C11' . 1.189(3) ?
O12 C13' . 1.205(3) ?
C1 C2 . 1.513(3) ?
C2 C3 . 1.517(3) ?
C2 C5 . 1.532(3) ?
C2 H2A . 1.0000 ?
C3 C4 . 1.515(3) ?
C3 H3A . 1.0000 ?
C4 H4A . 0.9900 ?
C4 H4B . 0.9900 ?
C5 C6 . 1.506(3) ?
C5 H5A . 0.9900 ?
C5 H5B . 0.9900 ?
C6 C7 . 1.386(3) yes
C6 C11 . 1.396(3) yes
C7 C8 . 1.387(3) yes
C7 H7A . 0.9500 ?
C8 C9 . 1.379(5) yes
C8 H8A . 0.9500 ?
C9 C10 . 1.388(5) yes
C9 H9A . 0.9500 ?
C10 C11 . 1.390(4) yes
C10 H10A . 0.9500 ?
C11 H11A . 0.9500 ?
C1' C2' . 1.512(3) yes
C1' H1'A . 1.0000 ?
C2' C3' . 1.514(3) yes
C2' H2'A . 1.0000 ?
C3' C4' . 1.517(3) yes
C3' H3'A . 1.0000 ?
C4' C5' . 1.527(3) yes
C4' H4'A . 1.0000 ?
C5' C6' . 1.509(3) ?
C5' H5'A . 1.0000 ?
C6' H6'A . 0.9900 ?
C6' H6'B . 0.9900 ?
C7' C8' . 1.493(3) ?
C8' H8'A . 0.9800 ?
C8' H8'B . 0.9800 ?
C8' H8'C . 0.9800 ?
C9' C10' . 1.504(4) ?
C10' H10B . 0.9800 ?
C10' H10C . 0.9800 ?
C10' H10D . 0.9800 ?
C11' C12' . 1.501(3) ?
C12' H12A . 0.9800 ?
C12' H12B . 0.9800 ?
C12' H12C . 0.9800 ?
C13' C14' . 1.480(4) ?
C14' H14A . 0.9800 ?
C14' H14B . 0.9800 ?
C14' H14C . 0.9800 ?

loop_
_geom_torsion_atom_site_label_1
_geom_torsion_atom_site_label_2
_geom_torsion_atom_site_label_3
_geom_torsion_atom_site_label_4
_geom_torsion_site_symmetry_1
_geom_torsion_site_symmetry_2
_geom_torsion_site_symmetry_3
_geom_torsion_site_symmetry_4
_geom_torsion
_geom_torsion_publ_flag
C4 O2 C1 O1 . . . . 176.02(19) ?
C4 O2 C1 C2 . . . . -4.4(2) ?
O1 C1 C2 C3 . . . . -154.5(2) ?
O2 C1 C2 C3 . . . . 25.89(19) ?
O1 C1 C2 C5 . . . . -25.2(3) ?
O2 C1 C2 C5 . . . . 155.26(16) ?
C1' O3 C3 C4 . . . . -82.37(19) ?
C1' O3 C3 C2 . . . . 169.45(14) ?
C1 C2 C3 O3 . . . . 79.21(17) ?
C5 C2 C3 O3 . . . . -48.1(2) ?
C1 C2 C3 C4 . . . . -35.34(18) ?
C5 C2 C3 C4 . . . . -162.61(17) ?
C1 O2 C4 C3 . . . . -19.3(2) ?
O3 C3 C4 O2 . . . . -77.30(19) ?
C2 C3 C4 O2 . . . . 34.09(19) ?
C1 C2 C5 C6 . . . . 169.70(17) ?
C3 C2 C5 C6 . . . . -69.8(2) ?
C2 C5 C6 C7 . . . . -78.9(2) ?
C2 C5 C6 C11 . . . . 98.9(2) ?
C11 C6 C7 C8 . . . . -0.8(3) ?
C5 C6 C7 C8 . . . . 177.1(2) ?
C6 C7 C8 C9 . . . . 0.9(4) ?
C7 C8 C9 C10 . . . . -0.1(4) ?
C8 C9 C10 C11 . . . . -1.0(4) ?
C9 C10 C11 C6 . . . . 1.1(4) ?
C7 C6 C11 C10 . . . . -0.3(3) ?
C5 C6 C11 C10 . . . . -178.1(2) ?
C3 O3 C1' O4 . . . . -77.32(18) ?
C3 O3 C1' C2' . . . . 165.16(15) ?
C5' O4 C1' O3 . . . . 178.36(14) ?
C5' O4 C1' C2' . . . . -65.20(19) ?
C7' O5 C2' C1' . . . . 106.05(19) ?
C7' O5 C2' C3' . . . . -133.61(17) ?
O3 C1' C2' O5 . . . . -70.08(18) ?
O4 C1' C2' O5 . . . . 173.29(14) ?
O3 C1' C2' C3' . . . . 172.38(15) ?
O4 C1' C2' C3' . . . . 55.8(2) ?
C9' O6 C3' C2' . . . . -132.97(19) ?
C9' O6 C3' C4' . . . . 107.6(2) ?
O5 C2' C3' O6 . . . . 71.25(18) ?
C1' C2' C3' O6 . . . . -169.29(14) ?
O5 C2' C3' C4' . . . . -170.14(15) ?
C1' C2' C3' C4' . . . . -50.7(2) ?
C11' O7 C4' C3' . . . . 108.25(18) ?
C11' O7 C4' C5' . . . . -131.76(18) ?
O6 C3' C4' O7 . . . . -70.62(18) ?
C2' C3' C4' O7 . . . . 171.80(15) ?
O6 C3' C4' C5' . . . . 169.95(14) ?
C2' C3' C4' C5' . . . . 52.4(2) ?
C1' O4 C5' C6' . . . . -171.17(16) ?
C1' O4 C5' C4' . . . . 66.61(18) ?
O7 C4' C5' O4 . . . . -177.99(14) ?
C3' C4' C5' O4 . . . . -58.99(19) ?
O7 C4' C5' C6' . . . . 63.0(2) ?
C3' C4' C5' C6' . . . . -178.01(16) ?
C13' O8 C6' C5' . . . . -127.09(18) ?
O4 C5' C6' O8 . . . . -61.5(2) ?
C4' C5' C6' O8 . . . . 57.4(2) ?
C2' O5 C7' O9 . . . . -2.1(3) ?
C2' O5 C7' C8' . . . . 176.30(19) ?
C3' O6 C9' O10 . . . . 3.2(4) ?
C3' O6 C9' C10' . . . . -176.3(2) ?
C4' O7 C11' O11 . . . . 4.8(3) ?
C4' O7 C11' C12' . . . . -174.66(18) ?
C6' O8 C13' O12 . . . . -8.6(3) ?
C6' O8 C13' C14' . . . . 173.88(18) ?

loop_
_cod_related_entry_id
_cod_related_entry_database
_cod_related_entry_code
1 ChemSpider 24744558
